data_4066666
loop_
_publ_author_name
'Ullrich, Matthias'
'Lough, Alan J.'
'Stephan, Douglas W.'

_publ_section_title
;
 Dihydrogen Activation by B(p-C6F4H)3and Phosphines
;
_journal_issue 16
_journal_name_full Organometallics
_journal_page_first 3647
_journal_paper_doi 10.1021/om100563m
_journal_volume 29
_journal_year 2010
_chemical_formula_sum 'C36 H36 B F12 P'
_chemical_formula_weight 738.43
_space_group_IT_number 29
_symmetry_cell_setting monoclinic
_symmetry_space_group_name_Hall 'P 2c -2ac'
_symmetry_space_group_name_H-M 'P c a 21'
_atom_sites_solution_hydrogens geom
_atom_sites_solution_primary direct
_atom_sites_solution_secondary difmap
_audit_creation_method SHELXL-97
_cell_angle_alpha 90.00
_cell_angle_beta 90.00
_cell_angle_gamma 90.00
_cell_formula_units_Z 16
_cell_length_a 19.4433(5)
_cell_length_b 17.4975(5)
_cell_length_c 38.5849(10)
_cell_measurement_temperature 150(2)
_cell_volume 13126.9(6)
_computing_structure_refinement 'SHELXL-97 (Sheldrick, 1997)'
_computing_structure_solution 'SHELXS-97 (Sheldrick, 1990)'
_diffrn_ambient_temperature 150(2)
_diffrn_measured_fraction_theta_full 0.994
_diffrn_measured_fraction_theta_max 0.994
_diffrn_radiation_monochromator graphite
_diffrn_radiation_source 'fine-focus sealed tube'
_diffrn_radiation_type MoK\a
_diffrn_radiation_wavelength 0.71073
_diffrn_reflns_av_R_equivalents 0.1001
_diffrn_reflns_av_sigmaI/netI 0.1243
_diffrn_reflns_limit_h_max 24
_diffrn_reflns_limit_h_min -18
_diffrn_reflns_limit_k_max 22
_diffrn_reflns_limit_k_min -22
_diffrn_reflns_limit_l_max 48
_diffrn_reflns_limit_l_min -50
_diffrn_reflns_number 107007
_diffrn_reflns_theta_full 27.52
_diffrn_reflns_theta_max 27.52
_diffrn_reflns_theta_min 1.16
_exptl_absorpt_coefficient_mu 0.179
_exptl_absorpt_correction_T_max 0.7456
_exptl_absorpt_correction_T_min 0.6533
_exptl_absorpt_correction_type empirical
_exptl_crystal_density_diffrn 1.495
_exptl_crystal_density_method 'not measured'
_exptl_crystal_F_000 6080
_exptl_crystal_size_max 0.40
_exptl_crystal_size_mid 0.20
_exptl_crystal_size_min 0.05
_refine_diff_density_max 1.105
_refine_diff_density_min -0.399
_refine_diff_density_rms 0.073
_refine_ls_abs_structure_details 'Flack H D (1983), Acta Cryst. A39, 876-881'
_refine_ls_abs_structure_Flack 0.15(7)
_refine_ls_extinction_method none
_refine_ls_goodness_of_fit_ref 1.025
_refine_ls_hydrogen_treatment fixed
_refine_ls_matrix_type full
_refine_ls_number_parameters 1776
_refine_ls_number_reflns 28523
_refine_ls_number_restraints 1
_refine_ls_restrained_S_all 1.025
_refine_ls_R_factor_all 0.1254
_refine_ls_R_factor_gt 0.0597
_refine_ls_shift/su_max 0.001
_refine_ls_shift/su_mean 0.000
_refine_ls_structure_factor_coef Fsqd
_refine_ls_weighting_details 'calc w=1/[\s^2^(Fo^2^)+(0.0410P)^2^+0.0000P] where P=(Fo^2^+2Fc^2^)/3'
_refine_ls_weighting_scheme calc
_refine_ls_wR_factor_gt 0.0985
_refine_ls_wR_factor_ref 0.1163
_reflns_number_gt 17140
_reflns_number_total 28523
_reflns_threshold_expression >2sigma(I)
_cod_data_source_file om100563m_si_003.cif
_cod_data_source_block Cy3PB(C6F4H)3
_cod_original_sg_symbol_H-M Pca2(1)
_cod_database_code 4066666

loop_
_symmetry_equiv_pos_as_xyz
'x, y, z'
'-x, -y, z+1/2'
'x+1/2, -y, z'
'-x+1/2, y, z+1/2'

loop_
_atom_site_label
_atom_site_type_symbol
_atom_site_fract_x
_atom_site_fract_y
_atom_site_fract_z
_atom_site_U_iso_or_equiv
_atom_site_adp_type
_atom_site_occupancy
_atom_site_symmetry_multiplicity
_atom_site_calc_flag
_atom_site_refinement_flags
P1A P 0.37796(6) 0.50302(6) 0.02564(3) 0.0164(2) Uani 1 1 d .
C11A C 0.4679(2) 0.5172(2) 0.04099(10) 0.0171(10) Uani 1 1 d .
H11A H 0.4866 0.5590 0.0261 0.020 Uiso 1 1 calc R
C12A C 0.5151(2) 0.4478(2) 0.03391(11) 0.0231(11) Uani 1 1 d .
H12A H 0.4997 0.4039 0.0481 0.028 Uiso 1 1 calc R
H12B H 0.5113 0.4330 0.0092 0.028 Uiso 1 1 calc R
C13A C 0.5895(2) 0.4656(3) 0.04225(12) 0.0348(13) Uani 1 1 d .
H13A H 0.6063 0.5063 0.0266 0.042 Uiso 1 1 calc R
H13B H 0.6179 0.4194 0.0384 0.042 Uiso 1 1 calc R
C14A C 0.5970(2) 0.4920(3) 0.08013(12) 0.0309(12) Uani 1 1 d .
H14A H 0.5827 0.4503 0.0959 0.037 Uiso 1 1 calc R
H14B H 0.6458 0.5042 0.0850 0.037 Uiso 1 1 calc R
C15A C 0.5531(2) 0.5617(3) 0.08642(12) 0.0333(12) Uani 1 1 d .
H15A H 0.5697 0.6042 0.0717 0.040 Uiso 1 1 calc R
H15B H 0.5576 0.5776 0.1109 0.040 Uiso 1 1 calc R
C16A C 0.4771(2) 0.5461(3) 0.07833(11) 0.0261(11) Uani 1 1 d .
H16A H 0.4503 0.5937 0.0815 0.031 Uiso 1 1 calc R
H16B H 0.4591 0.5075 0.0947 0.031 Uiso 1 1 calc R
C21A C 0.3435(2) 0.4148(2) 0.04658(11) 0.0216(10) Uani 1 1 d .
H21A H 0.3657 0.3721 0.0335 0.026 Uiso 1 1 calc R
C22A C 0.2659(2) 0.4032(2) 0.04025(12) 0.0252(11) Uani 1 1 d .
H22A H 0.2397 0.4428 0.0530 0.030 Uiso 1 1 calc R
H22B H 0.2559 0.4092 0.0152 0.030 Uiso 1 1 calc R
C23A C 0.2424(3) 0.3245(3) 0.05211(14) 0.0457(15) Uani 1 1 d .
H23A H 0.1918 0.3209 0.0497 0.055 Uiso 1 1 calc R
H23B H 0.2632 0.2852 0.0369 0.055 Uiso 1 1 calc R
C24A C 0.2620(3) 0.3080(3) 0.08904(14) 0.0512(16) Uani 1 1 d .
H24A H 0.2490 0.2548 0.0949 0.061 Uiso 1 1 calc R
H24B H 0.2363 0.3426 0.1046 0.061 Uiso 1 1 calc R
C25A C 0.3388(2) 0.3185(3) 0.09497(13) 0.0364(13) Uani 1 1 d .
H25A H 0.3645 0.2800 0.0813 0.044 Uiso 1 1 calc R
H25B H 0.3495 0.3102 0.1198 0.044 Uiso 1 1 calc R
C26A C 0.3620(3) 0.3990(3) 0.08426(13) 0.0383(14) Uani 1 1 d .
H26A H 0.3395 0.4373 0.0993 0.046 Uiso 1 1 calc R
H26B H 0.4123 0.4037 0.0874 0.046 Uiso 1 1 calc R
C31A C 0.3247(2) 0.5850(2) 0.04128(11) 0.0189(10) Uani 1 1 d .
H31A H 0.2801 0.5803 0.0286 0.023 Uiso 1 1 calc R
C32A C 0.3539(2) 0.6631(2) 0.03031(12) 0.0235(11) Uani 1 1 d .
H32A H 0.3988 0.6713 0.0418 0.028 Uiso 1 1 calc R
H32B H 0.3617 0.6633 0.0050 0.028 Uiso 1 1 calc R
C33A C 0.3057(2) 0.7277(2) 0.03971(12) 0.0286(12) Uani 1 1 d .
H33A H 0.2625 0.7224 0.0264 0.034 Uiso 1 1 calc R
H33B H 0.3271 0.7771 0.0332 0.034 Uiso 1 1 calc R
C34A C 0.2892(3) 0.7282(3) 0.07852(13) 0.0362(13) Uani 1 1 d .
H34A H 0.3318 0.7363 0.0921 0.043 Uiso 1 1 calc R
H34B H 0.2569 0.7703 0.0839 0.043 Uiso 1 1 calc R
C35A C 0.2572(2) 0.6524(2) 0.08815(12) 0.0308(12) Uani 1 1 d .
H35A H 0.2136 0.6458 0.0752 0.037 Uiso 1 1 calc R
H35B H 0.2463 0.6522 0.1132 0.037 Uiso 1 1 calc R
C36A C 0.3051(2) 0.5855(2) 0.07999(11) 0.0251(11) Uani 1 1 d .
H36A H 0.2819 0.5368 0.0860 0.030 Uiso 1 1 calc R
H36B H 0.3472 0.5896 0.0943 0.030 Uiso 1 1 calc R
B1A B 0.3755(3) 0.4936(3) -0.03149(12) 0.0145(10) Uani 1 1 d .
C41A C 0.4553(2) 0.5038(2) -0.04513(10) 0.0133(9) Uani 1 1 d .
C42A C 0.4921(2) 0.5710(2) -0.03928(11) 0.0176(10) Uani 1 1 d .
F42A F 0.46127(12) 0.62887(12) -0.02162(6) 0.0243(6) Uani 1 1 d .
C43A C 0.5569(2) 0.5854(3) -0.05103(11) 0.0252(11) Uani 1 1 d .
F43A F 0.58742(13) 0.65216(15) -0.04317(7) 0.0393(7) Uani 1 1 d .
C44A C 0.5910(2) 0.5321(3) -0.07118(12) 0.0269(11) Uani 1 1 d .
H44A H 0.6362 0.5410 -0.0795 0.032 Uiso 1 1 calc R
C45A C 0.5565(2) 0.4666(2) -0.07844(11) 0.0227(11) Uani 1 1 d .
F45A F 0.58617(13) 0.41336(14) -0.09883(6) 0.0320(7) Uani 1 1 d .
C46A C 0.4914(2) 0.4527(2) -0.06572(10) 0.0154(9) Uani 1 1 d .
F46A F 0.46341(12) 0.38569(13) -0.07626(6) 0.0253(6) Uani 1 1 d .
C51A C 0.3244(2) 0.5627(2) -0.04595(10) 0.0170(10) Uani 1 1 d .
C52A C 0.2567(2) 0.5703(2) -0.03513(11) 0.0179(10) Uani 1 1 d .
F52A F 0.23005(11) 0.51640(13) -0.01370(6) 0.0223(6) Uani 1 1 d .
C53A C 0.2130(2) 0.6275(2) -0.04572(11) 0.0217(11) Uani 1 1 d .
F53A F 0.14898(13) 0.62940(14) -0.03158(6) 0.0304(6) Uani 1 1 d .
C54A C 0.2316(2) 0.6793(2) -0.07017(12) 0.0244(11) Uani 1 1 d .
H54A H 0.2014 0.7186 -0.0778 0.029 Uiso 1 1 calc R
C55A C 0.2973(2) 0.6712(2) -0.08326(12) 0.0246(11) Uani 1 1 d .
F55A F 0.31891(14) 0.71764(14) -0.10880(7) 0.0372(7) Uani 1 1 d .
C56A C 0.3419(2) 0.6155(2) -0.07160(11) 0.0187(10) Uani 1 1 d .
F56A F 0.40379(12) 0.61458(14) -0.08772(6) 0.0273(6) Uani 1 1 d .
C61A C 0.3437(2) 0.4088(2) -0.04069(10) 0.0154(10) Uani 1 1 d .
C62A C 0.3710(2) 0.3426(2) -0.02753(11) 0.0195(10) Uani 1 1 d .
F62A F 0.43146(12) 0.34502(13) -0.01040(6) 0.0245(6) Uani 1 1 d .
C63A C 0.3415(3) 0.2714(2) -0.03058(12) 0.0248(11) Uani 1 1 d .
F63A F 0.37171(14) 0.21061(13) -0.01567(7) 0.0386(7) Uani 1 1 d .
C64A C 0.2827(3) 0.2609(3) -0.04961(12) 0.0308(12) Uani 1 1 d .
H64A H 0.2614 0.2123 -0.0516 0.037 Uiso 1 1 calc R
C65A C 0.2560(2) 0.3247(2) -0.06578(11) 0.0221(11) Uani 1 1 d .
F65A F 0.20109(12) 0.31781(15) -0.08688(7) 0.0353(7) Uani 1 1 d .
C66A C 0.2863(2) 0.3954(2) -0.06165(11) 0.0189(10) Uani 1 1 d .
F66A F 0.25737(12) 0.45196(13) -0.08099(6) 0.0243(6) Uani 1 1 d .
P1C P 0.67792(6) 0.02283(6) 0.32258(3) 0.0160(2) Uani 1 1 d .
C11C C 0.6521(2) -0.0658(2) 0.29942(11) 0.0202(10) Uani 1 1 d .
H11C H 0.6780 -0.1075 0.3114 0.024 Uiso 1 1 calc R
C12C C 0.6726(3) -0.0731(3) 0.26120(11) 0.0295(12) Uani 1 1 d .
H12C H 0.7227 -0.0646 0.2587 0.035 Uiso 1 1 calc R
H12D H 0.6483 -0.0339 0.2473 0.035 Uiso 1 1 calc R
C13C C 0.6539(3) -0.1533(3) 0.24778(13) 0.0403(14) Uani 1 1 d .
H13C H 0.6666 -0.1574 0.2230 0.048 Uiso 1 1 calc R
H13D H 0.6805 -0.1921 0.2608 0.048 Uiso 1 1 calc R
C14C C 0.5777(3) -0.1693(3) 0.25187(12) 0.0394(14) Uani 1 1 d .
H14C H 0.5510 -0.1320 0.2381 0.047 Uiso 1 1 calc R
H14D H 0.5672 -0.2211 0.2431 0.047 Uiso 1 1 calc R
C15C C 0.5576(3) -0.1636(3) 0.28922(12) 0.0362(13) Uani 1 1 d .
H15C H 0.5810 -0.2045 0.3024 0.043 Uiso 1 1 calc R
H15D H 0.5074 -0.1719 0.2913 0.043 Uiso 1 1 calc R
C16C C 0.5759(2) -0.0859(2) 0.30538(12) 0.0227(11) Uani 1 1 d .
H16C H 0.5664 -0.0874 0.3306 0.027 Uiso 1 1 calc R
H16D H 0.5466 -0.0456 0.2950 0.027 Uiso 1 1 calc R
C21C C 0.7669(2) 0.0472(2) 0.30827(10) 0.0164(10) Uani 1 1 d .
H21C H 0.7824 0.0886 0.3243 0.020 Uiso 1 1 calc R
C22C C 0.7741(2) 0.0814(2) 0.27138(11) 0.0255(11) Uani 1 1 d .
H22C H 0.7580 0.0437 0.2541 0.031 Uiso 1 1 calc R
H22D H 0.7448 0.1275 0.2694 0.031 Uiso 1 1 calc R
C23C C 0.8487(2) 0.1027(3) 0.26386(13) 0.0321(12) Uani 1 1 d .
H23C H 0.8525 0.1210 0.2397 0.039 Uiso 1 1 calc R
H23D H 0.8627 0.1451 0.2793 0.039 Uiso 1 1 calc R
C24C C 0.8973(2) 0.0359(3) 0.26902(12) 0.0298(12) Uani 1 1 d .
H24C H 0.9452 0.0526 0.2646 0.036 Uiso 1 1 calc R
H24D H 0.8860 -0.0051 0.2523 0.036 Uiso 1 1 calc R
C25C C 0.8913(2) 0.0054(3) 0.30589(12) 0.0275(11) Uani 1 1 d .
H25C H 0.9223 -0.0391 0.3087 0.033 Uiso 1 1 calc R
H25D H 0.9059 0.0454 0.3225 0.033 Uiso 1 1 calc R
C26C C 0.8177(2) -0.0186(2) 0.31396(11) 0.0209(10) Uani 1 1 d .
H26C H 0.8149 -0.0359 0.3383 0.025 Uiso 1 1 calc R
H26D H 0.8048 -0.0622 0.2989 0.025 Uiso 1 1 calc R
C31C C 0.6179(2) 0.1001(2) 0.30844(11) 0.0195(10) Uani 1 1 d .
H31C H 0.5739 0.0891 0.3208 0.023 Uiso 1 1 calc R
C32C C 0.5983(2) 0.1036(2) 0.26998(12) 0.0244(11) Uani 1 1 d .
H32C H 0.5816 0.0529 0.2623 0.029 Uiso 1 1 calc R
H32D H 0.6394 0.1168 0.2560 0.029 Uiso 1 1 calc R
C33C C 0.5416(2) 0.1641(3) 0.26396(12) 0.0308(12) Uani 1 1 d .
H33C H 0.5314 0.1675 0.2389 0.037 Uiso 1 1 calc R
H33D H 0.4990 0.1480 0.2760 0.037 Uiso 1 1 calc R
C34C C 0.5632(2) 0.2417(3) 0.27714(12) 0.0325(12) Uani 1 1 d .
H34C H 0.5250 0.2784 0.2741 0.039 Uiso 1 1 calc R
H34D H 0.6029 0.2603 0.2635 0.039 Uiso 1 1 calc R
C35C C 0.5831(2) 0.2378(2) 0.31556(12) 0.0278(11) Uani 1 1 d .
H35C H 0.5989 0.2888 0.3234 0.033 Uiso 1 1 calc R
H35D H 0.5423 0.2236 0.3295 0.033 Uiso 1 1 calc R
C36C C 0.6404(2) 0.1791(2) 0.32163(12) 0.0222(10) Uani 1 1 d .
H36C H 0.6510 0.1762 0.3467 0.027 Uiso 1 1 calc R
H36D H 0.6826 0.1954 0.3093 0.027 Uiso 1 1 calc R
B1C B 0.6740(3) 0.0079(3) 0.37998(12) 0.0173(11) Uani 1 1 d .
C41C C 0.6467(2) -0.0797(2) 0.38667(10) 0.0151(10) Uani 1 1 d .
C42C C 0.6799(2) -0.1439(2) 0.37199(10) 0.0163(10) Uani 1 1 d .
F42C F 0.74221(12) -0.13317(12) 0.35668(6) 0.0216(6) Uani 1 1 d .
C43C C 0.6542(2) -0.2158(2) 0.37252(11) 0.0203(10) Uani 1 1 d .
F43C F 0.69040(13) -0.27234(13) 0.35619(7) 0.0310(7) Uani 1 1 d .
C44C C 0.5945(2) -0.2341(2) 0.38957(12) 0.0230(11) Uani 1 1 d .
H44C H 0.5753 -0.2840 0.3890 0.028 Uiso 1 1 calc R
C45C C 0.5648(2) -0.1753(2) 0.40741(11) 0.0197(10) Uani 1 1 d .
F45C F 0.50865(12) -0.18955(13) 0.42698(6) 0.0288(6) Uani 1 1 d .
C46C C 0.5899(2) -0.1019(2) 0.40594(10) 0.0154(10) Uani 1 1 d .
F46C F 0.55549(11) -0.04996(13) 0.42604(6) 0.0232(6) Uani 1 1 d .
C51C C 0.7513(2) 0.0239(2) 0.39434(10) 0.0148(9) Uani 1 1 d .
C52C C 0.7857(2) 0.0918(2) 0.38879(10) 0.0149(9) Uani 1 1 d .
F52C F 0.75266(12) 0.14993(12) 0.37236(6) 0.0206(6) Uani 1 1 d .
C53C C 0.8508(2) 0.1092(2) 0.40057(11) 0.0222(11) Uani 1 1 d .
F53C F 0.87775(13) 0.17806(14) 0.39342(7) 0.0334(7) Uani 1 1 d .
C54C C 0.8874(2) 0.0571(2) 0.41988(12) 0.0240(11) Uani 1 1 d .
H54C H 0.9329 0.0671 0.4277 0.029 Uiso 1 1 calc R
C55C C 0.8542(2) -0.0105(2) 0.42716(11) 0.0194(10) Uani 1 1 d .
F55C F 0.88656(13) -0.06377(14) 0.44672(6) 0.0286(6) Uani 1 1 d .
C56C C 0.7894(2) -0.0267(2) 0.41482(10) 0.0160(10) Uani 1 1 d .
F56C F 0.76338(12) -0.09452(12) 0.42526(6) 0.0251(6) Uani 1 1 d .
C61C C 0.6178(2) 0.0717(2) 0.39489(11) 0.0173(10) Uani 1 1 d .
C62C C 0.5497(2) 0.0724(2) 0.38418(11) 0.0185(10) Uani 1 1 d .
F62C F 0.52679(12) 0.01739(13) 0.36198(6) 0.0239(6) Uani 1 1 d .
C63C C 0.5007(2) 0.1232(2) 0.39526(12) 0.0232(11) Uani 1 1 d .
F63C F 0.43670(13) 0.11976(15) 0.38149(7) 0.0345(7) Uani 1 1 d .
C64C C 0.5156(3) 0.1774(3) 0.42011(13) 0.0330(13) Uani 1 1 d .
H64C H 0.4826 0.2137 0.4278 0.040 Uiso 1 1 calc R
C65C C 0.5817(3) 0.1751(2) 0.43309(12) 0.0277(12) Uani 1 1 d .
F65C F 0.59904(14) 0.22447(15) 0.45847(7) 0.0401(7) Uani 1 1 d .
C66C C 0.6298(2) 0.1252(2) 0.42049(11) 0.0209(10) Uani 1 1 d .
F66C F 0.69219(12) 0.13161(13) 0.43629(6) 0.0258(6) Uani 1 1 d .
P1E P 0.98468(5) 0.99195(6) 0.07000(3) 0.0159(3) Uani 1 1 d .
C11E C 1.0255(2) 1.0841(2) 0.05580(11) 0.0180(10) Uani 1 1 d .
H11E H 1.0681 1.0884 0.0702 0.022 Uiso 1 1 calc R
C12E C 1.0505(3) 1.0921(2) 0.01842(11) 0.0309(12) Uani 1 1 d .
H12E H 1.0105 1.0946 0.0026 0.037 Uiso 1 1 calc R
H12F H 1.0785 1.0470 0.0120 0.037 Uiso 1 1 calc R
C13E C 1.0941(3) 1.1654(2) 0.01471(12) 0.0312(12) Uani 1 1 d .
H13E H 1.1351 1.1617 0.0298 0.037 Uiso 1 1 calc R
H13F H 1.1100 1.1704 -0.0096 0.037 Uiso 1 1 calc R
C14E C 1.0522(2) 1.2358(2) 0.02470(12) 0.0293(12) Uani 1 1 d .
H14E H 1.0132 1.2419 0.0085 0.035 Uiso 1 1 calc R
H14F H 1.0815 1.2819 0.0231 0.035 Uiso 1 1 calc R
C15E C 1.0251(2) 1.2273(2) 0.06167(12) 0.0283(12) Uani 1 1 d .
H15E H 1.0643 1.2257 0.0780 0.034 Uiso 1 1 calc R
H15F H 0.9964 1.2722 0.0676 0.034 Uiso 1 1 calc R
C16E C 0.9825(2) 1.1547(2) 0.06562(12) 0.0226(11) Uani 1 1 d .
H16E H 0.9415 1.1577 0.0505 0.027 Uiso 1 1 calc R
H16F H 0.9666 1.1499 0.0899 0.027 Uiso 1 1 calc R
C21E C 1.0357(2) 0.9203(2) 0.04500(11) 0.0172(10) Uani 1 1 d .
H21E H 1.0330 0.9398 0.0207 0.021 Uiso 1 1 calc R
C22E C 1.0095(2) 0.8385(2) 0.04188(11) 0.0228(11) Uani 1 1 d .
H22E H 0.9595 0.8390 0.0371 0.027 Uiso 1 1 calc R
H22F H 1.0170 0.8112 0.0640 0.027 Uiso 1 1 calc R
C23E C 1.0471(2) 0.7963(3) 0.01256(13) 0.0295(12) Uani 1 1 d .
H23E H 1.0300 0.7431 0.0112 0.035 Uiso 1 1 calc R
H23F H 1.0370 0.8217 -0.0098 0.035 Uiso 1 1 calc R
C24E C 1.1243(2) 0.7954(3) 0.01844(14) 0.0366(13) Uani 1 1 d .
H24E H 1.1472 0.7718 -0.0018 0.044 Uiso 1 1 calc R
H24F H 1.1349 0.7640 0.0391 0.044 Uiso 1 1 calc R
C25E C 1.1521(2) 0.8762(2) 0.02373(13) 0.0313(12) Uani 1 1 d .
H25E H 1.1483 0.9049 0.0017 0.038 Uiso 1 1 calc R
H25F H 1.2014 0.8733 0.0300 0.038 Uiso 1 1 calc R
C26E C 1.1131(2) 0.9196(2) 0.05236(12) 0.0267(11) Uani 1 1 d .
H26E H 1.1217 0.8949 0.0750 0.032 Uiso 1 1 calc R
H26F H 1.1303 0.9728 0.0537 0.032 Uiso 1 1 calc R
C31E C 0.8980(2) 0.9896(2) 0.04927(11) 0.0178(10) Uani 1 1 d .
H31E H 0.8777 1.0410 0.0540 0.021 Uiso 1 1 calc R
C32E C 0.8465(2) 0.9327(2) 0.06389(11) 0.0228(11) Uani 1 1 d .
H32E H 0.8467 0.9352 0.0895 0.027 Uiso 1 1 calc R
H32F H 0.8594 0.8802 0.0569 0.027 Uiso 1 1 calc R
C33E C 0.7739(2) 0.9520(3) 0.05009(11) 0.0259(11) Uani 1 1 d .
H33E H 0.7402 0.9152 0.0597 0.031 Uiso 1 1 calc R
H33F H 0.7606 1.0039 0.0579 0.031 Uiso 1 1 calc R
C34E C 0.7722(2) 0.9486(3) 0.01082(11) 0.0282(11) Uani 1 1 d .
H34E H 0.7794 0.8952 0.0032 0.034 Uiso 1 1 calc R
H34F H 0.7264 0.9651 0.0025 0.034 Uiso 1 1 calc R
C35E C 0.8266(2) 0.9988(3) -0.00504(12) 0.0285(11) Uani 1 1 d .
H35E H 0.8149 1.0530 -0.0006 0.034 Uiso 1 1 calc R
H35F H 0.8270 0.9909 -0.0305 0.034 Uiso 1 1 calc R
C36E C 0.8987(2) 0.9823(3) 0.00943(11) 0.0246(11) Uani 1 1 d .
H36E H 0.9321 1.0190 -0.0005 0.029 Uiso 1 1 calc R
H36F H 0.9131 0.9301 0.0028 0.029 Uiso 1 1 calc R
B1E B 0.9864(3) 0.9909(3) 0.12761(12) 0.0166(11) Uani 1 1 d .
C41E C 1.0337(2) 1.0659(2) 0.13792(10) 0.0176(10) Uani 1 1 d .
C42E C 1.1027(2) 1.0707(2) 0.12924(11) 0.0184(10) Uani 1 1 d .
F42E F 1.13284(11) 1.01104(13) 0.11291(6) 0.0230(6) Uani 1 1 d .
C43E C 1.1442(2) 1.1325(3) 0.13610(12) 0.0249(11) Uani 1 1 d .
F43E F 1.21046(13) 1.12970(14) 0.12573(7) 0.0328(7) Uani 1 1 d .
C44E C 1.1195(3) 1.1960(3) 0.15279(11) 0.0271(11) Uani 1 1 d .
H44E H 1.1475 1.2393 0.1574 0.033 Uiso 1 1 calc R
C45E C 1.0522(3) 1.1930(2) 0.16235(12) 0.0275(12) Uani 1 1 d .
F45E F 1.02359(14) 1.25406(14) 0.17852(7) 0.0394(7) Uani 1 1 d .
C46E C 1.0109(2) 1.1306(2) 0.15575(11) 0.0222(11) Uani 1 1 d .
F46E F 0.94576(13) 1.13628(14) 0.16764(7) 0.0346(7) Uani 1 1 d .
C51E C 1.0238(2) 0.9100(2) 0.13796(11) 0.0181(10) Uani 1 1 d .
C52E C 0.9972(2) 0.8418(2) 0.12614(11) 0.0201(10) Uani 1 1 d .
F52E F 0.93813(12) 0.84304(13) 0.10712(6) 0.0255(6) Uani 1 1 d .
C53E C 1.0251(2) 0.7711(2) 0.13304(12) 0.0239(11) Uani 1 1 d .
F53E F 0.99536(14) 0.70806(13) 0.11883(7) 0.0401(7) Uani 1 1 d .
C54E C 1.0811(2) 0.7638(3) 0.15410(13) 0.0308(12) Uani 1 1 d .
H54E H 1.1012 0.7155 0.1589 0.037 Uiso 1 1 calc R
C55E C 1.1067(2) 0.8301(3) 0.16792(12) 0.0254(11) Uani 1 1 d .
F55E F 1.15990(14) 0.82598(16) 0.19040(7) 0.0404(7) Uani 1 1 d .
C56E C 1.0781(2) 0.9003(2) 0.16050(11) 0.0208(10) Uani 1 1 d .
F56E F 1.10558(12) 0.96043(14) 0.17831(6) 0.0267(6) Uani 1 1 d .
C61E C 0.9091(2) 0.9945(2) 0.14441(11) 0.0186(10) Uani 1 1 d .
C62E C 0.8565(2) 1.0431(2) 0.13344(11) 0.0214(10) Uani 1 1 d .
F62E F 0.86908(13) 1.09377(14) 0.10770(6) 0.0312(6) Uani 1 1 d .
C63E C 0.7916(2) 1.0465(3) 0.14788(12) 0.0293(12) Uani 1 1 d .
F63E F 0.74602(13) 1.09640(16) 0.13452(7) 0.0423(8) Uani 1 1 d .
C64E C 0.7740(3) 1.0004(3) 0.17476(12) 0.0321(12) Uani 1 1 d .
H64E H 0.7292 1.0012 0.1846 0.039 Uiso 1 1 calc R
C65E C 0.8240(2) 0.9529(3) 0.18690(12) 0.0261(11) Uani 1 1 d .
F65E F 0.81099(14) 0.90579(15) 0.21454(7) 0.0375(7) Uani 1 1 d .
C66E C 0.8890(2) 0.9514(2) 0.17261(11) 0.0204(10) Uani 1 1 d .
F66E F 0.93464(13) 0.90420(13) 0.18911(6) 0.0292(6) Uani 1 1 d .
P1G P 0.27193(6) 0.49185(6) 0.27762(3) 0.0164(3) Uani 1 1 d .
C11G C 0.3248(2) 0.4107(2) 0.29432(11) 0.0213(10) Uani 1 1 d .
H11G H 0.3663 0.4095 0.2790 0.026 Uiso 1 1 calc R
C12G C 0.3538(2) 0.4157(3) 0.33149(11) 0.0279(11) Uani 1 1 d .
H12G H 0.3781 0.4649 0.3346 0.034 Uiso 1 1 calc R
H12H H 0.3155 0.4135 0.3484 0.034 Uiso 1 1 calc R
C13G C 0.4036(2) 0.3494(3) 0.33816(13) 0.0347(13) Uani 1 1 d .
H13G H 0.4435 0.3542 0.3224 0.042 Uiso 1 1 calc R
H13H H 0.4209 0.3527 0.3622 0.042 Uiso 1 1 calc R
C14G C 0.3700(3) 0.2717(3) 0.33270(13) 0.0365(13) Uani 1 1 d .
H14G H 0.3332 0.2641 0.3501 0.044 Uiso 1 1 calc R
H14H H 0.4046 0.2307 0.3358 0.044 Uiso 1 1 calc R
C15G C 0.3394(3) 0.2670(3) 0.29621(12) 0.0329(12) Uani 1 1 d .
H15G H 0.3148 0.2178 0.2936 0.039 Uiso 1 1 calc R
H15H H 0.3772 0.2681 0.2790 0.039 Uiso 1 1 calc R
C16G C 0.2896(2) 0.3327(2) 0.28864(12) 0.0241(11) Uani 1 1 d .
H16G H 0.2491 0.3286 0.3041 0.029 Uiso 1 1 calc R
H16H H 0.2734 0.3291 0.2644 0.029 Uiso 1 1 calc R
C21G C 0.3140(2) 0.5807(3) 0.29395(13) 0.0344(13) Uani 1 1 d .
H21G H 0.2928 0.6200 0.2785 0.041 Uiso 1 1 calc R
C22G C 0.2979(4) 0.6121(4) 0.32820(18) 0.083(2) Uiso 1 1 d .
H22G H 0.3170 0.5778 0.3462 0.099 Uiso 1 1 calc R
H22H H 0.2473 0.6132 0.3312 0.099 Uiso 1 1 calc R
C23G C 0.3259(2) 0.6917(2) 0.33377(12) 0.0301(12) Uiso 1 1 d .
H23G H 0.3199 0.7058 0.3584 0.036 Uiso 1 1 calc R
H23H H 0.2988 0.7282 0.3197 0.036 Uiso 1 1 calc R
C24G C 0.4019(3) 0.6992(3) 0.32419(13) 0.0385(13) Uiso 1 1 d .
H24G H 0.4150 0.7539 0.3248 0.046 Uiso 1 1 calc R
H24H H 0.4300 0.6721 0.3417 0.046 Uiso 1 1 calc R
C25G C 0.4167(4) 0.6696(4) 0.29141(18) 0.083(2) Uiso 1 1 d .
H25G H 0.4672 0.6698 0.2883 0.100 Uiso 1 1 calc R
H25H H 0.3971 0.7046 0.2738 0.100 Uiso 1 1 calc R
C26G C 0.3899(2) 0.5870(2) 0.28360(12) 0.0288(11) Uiso 1 1 d .
H26G H 0.3951 0.5757 0.2586 0.035 Uiso 1 1 calc R
H26H H 0.4174 0.5492 0.2968 0.035 Uiso 1 1 calc R
C31G C 0.1859(2) 0.4843(2) 0.29836(11) 0.0182(10) Uani 1 1 d .
H31G H 0.1656 0.4364 0.2886 0.022 Uiso 1 1 calc R
C32G C 0.1352(2) 0.5474(2) 0.28815(11) 0.0241(11) Uani 1 1 d .
H32G H 0.1497 0.5963 0.2988 0.029 Uiso 1 1 calc R
H32H H 0.1356 0.5539 0.2627 0.029 Uiso 1 1 calc R
C33G C 0.0626(2) 0.5277(3) 0.30014(12) 0.0348(13) Uani 1 1 d .
H33G H 0.0310 0.5696 0.2937 0.042 Uiso 1 1 calc R
H33H H 0.0470 0.4806 0.2882 0.042 Uiso 1 1 calc R
C34G C 0.0600(2) 0.5154(3) 0.33908(12) 0.0360(13) Uani 1 1 d .
H34G H 0.0129 0.5001 0.3460 0.043 Uiso 1 1 calc R
H34H H 0.0712 0.5639 0.3511 0.043 Uiso 1 1 calc R
C35G C 0.1108(3) 0.4540(3) 0.34989(14) 0.0471(15) Uani 1 1 d .
H35G H 0.0963 0.4044 0.3399 0.057 Uiso 1 1 calc R
H35H H 0.1103 0.4490 0.3754 0.057 Uiso 1 1 calc R
C36G C 0.1844(2) 0.4725(3) 0.33775(12) 0.0362(13) Uani 1 1 d .
H36G H 0.2009 0.5194 0.3495 0.043 Uiso 1 1 calc R
H36H H 0.2156 0.4300 0.3441 0.043 Uiso 1 1 calc R
B1G B 0.2640(3) 0.4856(3) 0.21977(12) 0.0170(11) Uani 1 1 d .
C41G C 0.3082(2) 0.4099(2) 0.20884(10) 0.0151(10) Uani 1 1 d .
C42G C 0.3785(2) 0.4033(2) 0.21609(10) 0.0186(10) Uani 1 1 d .
F42G F 0.41075(11) 0.46460(12) 0.23079(6) 0.0200(6) Uani 1 1 d .
C43G C 0.4187(2) 0.3419(2) 0.20931(11) 0.0208(10) Uani 1 1 d .
F43G F 0.48558(12) 0.34328(14) 0.21812(6) 0.0299(6) Uani 1 1 d .
C44G C 0.3914(2) 0.2775(2) 0.19370(11) 0.0253(11) Uani 1 1 d .
H44G H 0.4184 0.2332 0.1894 0.030 Uiso 1 1 calc R
C45G C 0.3230(2) 0.2812(2) 0.18471(11) 0.0237(11) Uani 1 1 d .
F45G F 0.29336(13) 0.22192(13) 0.16826(7) 0.0321(7) Uani 1 1 d .
C46G C 0.2843(2) 0.3454(2) 0.19133(11) 0.0224(11) Uani 1 1 d .
F46G F 0.21896(13) 0.34275(14) 0.17864(6) 0.0295(6) Uani 1 1 d .
C51G C 0.2969(2) 0.5653(2) 0.20536(10) 0.0178(10) Uani 1 1 d .
C52G C 0.2720(2) 0.6365(2) 0.21589(11) 0.0190(10) Uani 1 1 d .
F52G F 0.21515(12) 0.63821(13) 0.23636(6) 0.0256(6) Uani 1 1 d .
C53G C 0.2989(2) 0.7048(2) 0.20610(12) 0.0227(11) Uani 1 1 d .
F53G F 0.27224(13) 0.76959(13) 0.21985(7) 0.0340(7) Uani 1 1 d .
C54G C 0.3513(2) 0.7093(2) 0.18258(12) 0.0256(11) Uani 1 1 d .
H54G H 0.3706 0.7569 0.1758 0.031 Uiso 1 1 calc R
C55G C 0.3743(2) 0.6419(3) 0.16934(11) 0.0235(11) Uani 1 1 d .
F55G F 0.42555(13) 0.64092(14) 0.14535(7) 0.0346(7) Uani 1 1 d .
C56G C 0.3481(2) 0.5720(2) 0.18020(11) 0.0177(10) Uani 1 1 d .
F56G F 0.37394(12) 0.50975(13) 0.16404(6) 0.0242(6) Uani 1 1 d .
C61G C 0.1819(2) 0.4785(2) 0.20944(11) 0.0181(10) Uani 1 1 d .
C62G C 0.1389(2) 0.4210(2) 0.22271(11) 0.0189(10) Uani 1 1 d .
F62G F 0.16713(12) 0.36489(13) 0.24250(6) 0.0252(6) Uani 1 1 d .
C63G C 0.0698(2) 0.4155(2) 0.21616(11) 0.0197(10) Uani 1 1 d .
F63G F 0.03382(12) 0.35929(14) 0.23210(7) 0.0322(7) Uani 1 1 d .
C64G C 0.0376(2) 0.4661(2) 0.19483(11) 0.0244(11) Uani 1 1 d .
H64G H -0.0104 0.4632 0.1904 0.029 Uiso 1 1 calc R
C65G C 0.0777(2) 0.5208(2) 0.18017(12) 0.0244(11) Uani 1 1 d .
F65G F 0.04837(13) 0.57224(15) 0.15842(7) 0.0347(7) Uani 1 1 d .
C66G C 0.1471(2) 0.5269(2) 0.18692(11) 0.0190(10) Uani 1 1 d .
F66G F 0.17968(12) 0.58278(14) 0.16933(6) 0.0298(6) Uani 1 1 d .

loop_
_atom_site_aniso_label
_atom_site_aniso_U_11
_atom_site_aniso_U_22
_atom_site_aniso_U_33
_atom_site_aniso_U_23
_atom_site_aniso_U_13
_atom_site_aniso_U_12
P1A 0.0161(6) 0.0162(6) 0.0168(6) 0.0004(5) 0.0008(5) 0.0004(5)
C11A 0.012(2) 0.024(2) 0.015(2) 0.0026(19) 0.0019(19) -0.0031(18)
C12A 0.023(3) 0.027(3) 0.020(3) 0.000(2) -0.001(2) 0.010(2)
C13A 0.017(3) 0.059(4) 0.029(3) 0.005(3) -0.003(2) 0.008(2)
C14A 0.015(3) 0.049(3) 0.029(3) 0.001(2) -0.004(2) 0.000(2)
C15A 0.027(3) 0.041(3) 0.031(3) -0.003(2) -0.008(2) -0.004(2)
C16A 0.024(3) 0.036(3) 0.018(3) -0.006(2) -0.005(2) 0.002(2)
C21A 0.019(3) 0.021(2) 0.025(3) 0.007(2) -0.007(2) -0.0022(19)
C22A 0.023(3) 0.028(3) 0.025(3) 0.008(2) 0.002(2) -0.006(2)
C23A 0.035(3) 0.048(3) 0.054(4) 0.020(3) -0.001(3) -0.011(3)
C24A 0.034(4) 0.066(4) 0.055(4) 0.032(3) -0.002(3) -0.015(3)
C25A 0.041(3) 0.044(3) 0.024(3) 0.020(2) 0.002(3) -0.002(3)
C26A 0.032(3) 0.049(3) 0.034(3) 0.017(3) 0.001(3) -0.010(2)
C31A 0.017(3) 0.021(2) 0.018(2) 0.0023(19) -0.001(2) 0.0016(19)
C32A 0.022(3) 0.018(2) 0.030(3) -0.002(2) -0.003(2) 0.0012(19)
C33A 0.026(3) 0.019(2) 0.041(3) -0.004(2) 0.000(2) 0.004(2)
C34A 0.029(3) 0.029(3) 0.050(4) -0.014(2) 0.010(3) 0.005(2)
C35A 0.027(3) 0.035(3) 0.031(3) -0.009(2) 0.006(2) -0.001(2)
C36A 0.026(3) 0.031(3) 0.019(3) -0.002(2) 0.002(2) 0.002(2)
B1A 0.016(3) 0.016(2) 0.011(2) -0.001(2) -0.001(2) 0.001(2)
C41A 0.015(2) 0.014(2) 0.010(2) 0.0051(17) -0.0045(18) -0.0010(18)
C42A 0.016(3) 0.022(2) 0.015(2) -0.0027(19) 0.001(2) 0.0026(19)
F42A 0.0291(16) 0.0172(13) 0.0265(15) -0.0057(11) 0.0056(12) -0.0035(11)
C43A 0.026(3) 0.027(3) 0.023(3) -0.004(2) -0.003(2) -0.009(2)
F43A 0.0312(17) 0.0395(17) 0.0473(19) -0.0153(14) 0.0148(15) -0.0189(13)
C44A 0.019(3) 0.038(3) 0.024(3) -0.003(2) 0.005(2) -0.006(2)
C45A 0.021(3) 0.031(3) 0.016(2) -0.002(2) -0.001(2) 0.007(2)
F45A 0.0242(16) 0.0411(17) 0.0306(16) -0.0146(13) 0.0080(13) 0.0054(12)
C46A 0.014(2) 0.019(2) 0.013(2) -0.0007(18) -0.0048(19) -0.0029(18)
F46A 0.0278(15) 0.0231(14) 0.0249(14) -0.0076(11) 0.0014(12) -0.0024(11)
C51A 0.015(3) 0.020(2) 0.016(2) -0.0004(19) -0.002(2) -0.0034(19)
C52A 0.021(3) 0.016(2) 0.017(2) 0.0019(18) -0.003(2) -0.0050(19)
F52A 0.0165(14) 0.0269(14) 0.0235(14) 0.0063(11) 0.0042(12) -0.0005(11)
C53A 0.020(3) 0.020(2) 0.025(3) -0.005(2) 0.002(2) 0.007(2)
F53A 0.0229(16) 0.0381(16) 0.0302(16) -0.0024(12) -0.0017(13) 0.0100(12)
C54A 0.027(3) 0.019(2) 0.027(3) 0.003(2) -0.008(2) 0.012(2)
C55A 0.033(3) 0.014(2) 0.027(3) 0.004(2) -0.002(2) -0.003(2)
F55A 0.0446(18) 0.0268(15) 0.0402(17) 0.0190(13) -0.0032(15) -0.0018(13)
C56A 0.018(3) 0.020(2) 0.018(2) 0.0013(19) 0.002(2) -0.0020(19)
F56A 0.0249(16) 0.0324(15) 0.0247(15) 0.0099(12) 0.0055(12) -0.0008(12)
C61A 0.017(3) 0.016(2) 0.014(2) 0.0002(18) 0.005(2) 0.0000(18)
C62A 0.018(3) 0.019(2) 0.022(2) -0.0006(19) 0.002(2) 0.003(2)
F62A 0.0209(15) 0.0255(14) 0.0270(15) 0.0003(11) -0.0067(12) 0.0075(11)
C63A 0.035(3) 0.015(2) 0.024(3) 0.004(2) 0.008(2) 0.003(2)
F63A 0.0522(19) 0.0191(14) 0.0447(18) 0.0050(13) 0.0032(16) 0.0041(13)
C64A 0.035(3) 0.024(3) 0.034(3) -0.009(2) 0.015(3) -0.009(2)
C65A 0.016(3) 0.029(3) 0.022(3) -0.010(2) -0.005(2) 0.000(2)
F65A 0.0187(15) 0.0430(17) 0.0444(18) -0.0176(14) -0.0020(14) -0.0044(12)
C66A 0.015(3) 0.021(2) 0.021(2) -0.0027(19) 0.003(2) 0.0012(19)
F66A 0.0204(15) 0.0280(14) 0.0245(14) -0.0037(12) -0.0045(12) 0.0040(11)
P1C 0.0150(6) 0.0166(6) 0.0165(6) -0.0004(5) -0.0005(5) 0.0000(5)
C11C 0.021(3) 0.021(2) 0.018(2) -0.0059(19) -0.003(2) 0.0050(19)
C12C 0.033(3) 0.038(3) 0.018(3) -0.011(2) 0.003(2) 0.003(2)
C13C 0.044(4) 0.036(3) 0.041(3) -0.023(3) 0.005(3) 0.001(3)
C14C 0.047(4) 0.040(3) 0.031(3) -0.022(2) -0.002(3) -0.016(3)
C15C 0.038(3) 0.036(3) 0.035(3) -0.007(2) 0.000(3) -0.014(2)
C16C 0.021(3) 0.019(2) 0.028(3) -0.005(2) -0.009(2) -0.0012(19)
C21C 0.010(2) 0.024(2) 0.016(2) -0.0014(19) 0.0016(19) -0.0066(18)
C22C 0.023(3) 0.027(3) 0.026(3) 0.007(2) 0.000(2) 0.003(2)
C23C 0.026(3) 0.042(3) 0.029(3) 0.012(2) 0.003(2) -0.003(2)
C24C 0.015(3) 0.048(3) 0.026(3) 0.004(2) -0.001(2) -0.003(2)
C25C 0.016(3) 0.034(3) 0.033(3) 0.006(2) -0.001(2) 0.000(2)
C26C 0.016(3) 0.025(2) 0.022(3) 0.0006(19) -0.002(2) 0.003(2)
C31C 0.016(2) 0.020(2) 0.023(3) 0.0020(19) -0.004(2) 0.0043(19)
C32C 0.023(3) 0.022(2) 0.028(3) 0.002(2) -0.004(2) -0.002(2)
C33C 0.030(3) 0.043(3) 0.019(3) 0.010(2) -0.005(2) 0.010(2)
C34C 0.032(3) 0.034(3) 0.032(3) 0.009(2) -0.009(2) 0.008(2)
C35C 0.031(3) 0.019(2) 0.034(3) 0.004(2) -0.003(2) 0.005(2)
C36C 0.025(3) 0.020(2) 0.021(2) 0.001(2) -0.002(2) -0.0032(19)
B1C 0.018(3) 0.023(3) 0.012(3) 0.003(2) -0.002(2) 0.001(2)
C41C 0.012(2) 0.018(2) 0.015(2) 0.0003(18) -0.0043(19) -0.0014(18)
C42C 0.014(3) 0.021(2) 0.014(2) 0.0046(18) 0.002(2) -0.0017(19)
F42C 0.0163(14) 0.0235(13) 0.0251(14) 0.0029(11) 0.0045(12) 0.0025(11)
C43C 0.026(3) 0.014(2) 0.021(2) 0.0014(19) 0.001(2) 0.008(2)
F43C 0.0381(17) 0.0188(14) 0.0361(16) -0.0069(12) 0.0091(14) -0.0015(12)
C44C 0.026(3) 0.014(2) 0.029(3) 0.000(2) -0.008(2) -0.005(2)
C45C 0.010(2) 0.026(3) 0.023(3) 0.003(2) 0.003(2) -0.0017(19)
F45C 0.0206(15) 0.0304(15) 0.0355(16) 0.0061(12) 0.0056(13) -0.0077(11)
C46C 0.020(3) 0.015(2) 0.011(2) -0.0022(17) -0.001(2) 0.0007(19)
F46C 0.0210(14) 0.0234(13) 0.0253(14) 0.0008(11) 0.0070(12) 0.0018(11)
C51C 0.015(2) 0.017(2) 0.012(2) 0.0018(17) 0.0003(19) 0.0035(18)
C52C 0.013(2) 0.023(2) 0.008(2) -0.0007(18) -0.0046(19) 0.0052(19)
F52C 0.0222(15) 0.0171(12) 0.0223(14) 0.0043(11) -0.0061(12) -0.0005(11)
C53C 0.022(3) 0.023(2) 0.022(3) 0.003(2) -0.003(2) -0.007(2)
F53C 0.0263(16) 0.0268(15) 0.0471(18) 0.0137(13) -0.0109(14) -0.0108(12)
C54C 0.014(3) 0.029(3) 0.029(3) 0.004(2) -0.001(2) -0.010(2)
C55C 0.019(3) 0.025(2) 0.014(2) 0.0053(19) -0.005(2) 0.009(2)
F55C 0.0276(16) 0.0314(15) 0.0269(15) 0.0099(12) -0.0103(12) 0.0035(12)
C56C 0.020(3) 0.013(2) 0.015(2) -0.0012(18) 0.008(2) -0.0009(18)
F56C 0.0270(15) 0.0188(13) 0.0294(15) 0.0069(11) -0.0048(12) -0.0021(11)
C61C 0.021(3) 0.013(2) 0.018(2) 0.0021(18) 0.000(2) -0.0036(18)
C62C 0.027(3) 0.016(2) 0.013(2) -0.0013(18) 0.001(2) -0.0006(19)
F62C 0.0199(15) 0.0288(14) 0.0231(14) -0.0013(11) -0.0025(11) 0.0019(11)
C63C 0.019(3) 0.020(2) 0.030(3) 0.007(2) 0.002(2) 0.000(2)
F63C 0.0162(16) 0.0449(17) 0.0426(18) 0.0107(14) 0.0008(14) 0.0099(12)
C64C 0.030(3) 0.024(3) 0.045(3) -0.001(2) 0.014(3) 0.008(2)
C65C 0.038(3) 0.017(2) 0.028(3) -0.008(2) 0.010(3) -0.005(2)
F65C 0.0465(19) 0.0329(16) 0.0409(18) -0.0210(14) 0.0131(15) -0.0038(13)
C66C 0.022(3) 0.019(2) 0.022(3) 0.003(2) 0.003(2) -0.001(2)
F66C 0.0253(16) 0.0262(14) 0.0257(15) -0.0081(11) -0.0005(12) -0.0047(11)
P1E 0.0150(6) 0.0145(6) 0.0182(6) 0.0005(5) 0.0002(5) -0.0002(5)
C11E 0.019(3) 0.015(2) 0.020(2) -0.0030(18) -0.005(2) -0.0027(18)
C12E 0.043(3) 0.027(3) 0.023(3) 0.002(2) 0.007(2) -0.007(2)
C13E 0.050(4) 0.027(3) 0.017(3) -0.002(2) 0.005(2) -0.014(2)
C14E 0.038(3) 0.024(3) 0.026(3) 0.008(2) -0.008(2) -0.012(2)
C15E 0.032(3) 0.019(2) 0.034(3) 0.003(2) -0.006(2) 0.003(2)
C16E 0.018(3) 0.020(2) 0.030(3) 0.004(2) -0.003(2) 0.0057(19)
C21E 0.016(3) 0.022(2) 0.014(2) 0.0000(18) 0.002(2) 0.0019(18)
C22E 0.025(3) 0.016(2) 0.027(3) -0.0038(19) -0.002(2) -0.0022(19)
C23E 0.026(3) 0.028(3) 0.034(3) -0.012(2) 0.001(2) -0.001(2)
C24E 0.029(3) 0.034(3) 0.047(3) -0.019(3) -0.002(3) 0.005(2)
C25E 0.016(3) 0.033(3) 0.044(3) -0.014(2) 0.008(2) 0.002(2)
C26E 0.018(3) 0.026(3) 0.036(3) -0.007(2) -0.001(2) -0.003(2)
C31E 0.014(2) 0.020(2) 0.019(2) 0.0012(19) -0.001(2) 0.0018(18)
C32E 0.013(3) 0.030(3) 0.025(3) 0.000(2) -0.002(2) -0.001(2)
C33E 0.016(3) 0.037(3) 0.024(3) 0.002(2) -0.006(2) -0.001(2)
C34E 0.021(3) 0.035(3) 0.028(3) -0.006(2) -0.008(2) 0.004(2)
C35E 0.029(3) 0.033(3) 0.023(3) 0.002(2) -0.005(2) 0.007(2)
C36E 0.022(3) 0.031(3) 0.021(3) 0.007(2) 0.002(2) -0.005(2)
B1E 0.014(3) 0.023(3) 0.013(3) -0.002(2) -0.002(2) 0.000(2)
C41E 0.019(3) 0.019(2) 0.015(2) 0.0023(18) -0.005(2) 0.0027(19)
C42E 0.023(3) 0.017(2) 0.015(2) 0.0041(18) -0.003(2) 0.0014(19)
F42E 0.0159(14) 0.0269(14) 0.0261(14) -0.0042(11) 0.0029(12) -0.0044(11)
C43E 0.017(3) 0.035(3) 0.023(3) 0.001(2) -0.001(2) -0.004(2)
F43E 0.0237(17) 0.0373(16) 0.0375(17) -0.0061(13) 0.0022(13) -0.0128(12)
C44E 0.036(3) 0.022(3) 0.023(3) 0.002(2) -0.007(2) -0.007(2)
C45E 0.041(3) 0.018(2) 0.024(3) -0.010(2) -0.006(2) 0.004(2)
F45E 0.0432(18) 0.0292(15) 0.0459(18) -0.0172(13) -0.0099(15) 0.0074(13)
C46E 0.023(3) 0.023(3) 0.021(3) 0.000(2) -0.001(2) 0.000(2)
F46E 0.0248(17) 0.0332(16) 0.0457(18) -0.0153(13) 0.0015(14) 0.0033(12)
C51E 0.014(2) 0.024(2) 0.016(2) 0.0018(19) 0.005(2) -0.0001(19)
C52E 0.012(3) 0.026(3) 0.022(3) 0.005(2) 0.001(2) 0.000(2)
F52E 0.0198(14) 0.0239(14) 0.0329(15) 0.0010(12) -0.0064(13) -0.0006(11)
C53E 0.027(3) 0.016(2) 0.028(3) 0.005(2) -0.002(2) -0.002(2)
F53E 0.0436(18) 0.0199(15) 0.0568(19) -0.0006(13) -0.0104(15) 0.0002(13)
C54E 0.033(3) 0.022(3) 0.038(3) 0.010(2) -0.003(3) 0.009(2)
C55E 0.012(3) 0.039(3) 0.024(3) 0.008(2) -0.005(2) 0.004(2)
F55E 0.0338(18) 0.0493(19) 0.0380(17) 0.0115(15) -0.0118(15) 0.0093(14)
C56E 0.019(3) 0.022(2) 0.021(3) 0.003(2) 0.003(2) -0.001(2)
F56E 0.0221(15) 0.0322(15) 0.0258(15) 0.0019(12) -0.0093(12) 0.0001(11)
C61E 0.019(3) 0.019(2) 0.018(2) -0.0029(19) 0.001(2) -0.0011(19)
C62E 0.030(3) 0.017(2) 0.017(2) -0.0027(19) 0.001(2) 0.002(2)
F62E 0.0290(16) 0.0353(16) 0.0294(15) 0.0061(12) 0.0049(13) 0.0134(12)
C63E 0.017(3) 0.042(3) 0.030(3) -0.005(2) -0.002(2) 0.008(2)
F63E 0.0215(16) 0.063(2) 0.0419(18) 0.0001(16) 0.0022(14) 0.0190(14)
C64E 0.024(3) 0.043(3) 0.029(3) -0.010(2) 0.011(2) -0.014(2)
C65E 0.028(3) 0.028(3) 0.023(3) -0.002(2) 0.007(2) -0.001(2)
F65E 0.0424(18) 0.0410(17) 0.0289(16) 0.0032(13) 0.0168(14) -0.0042(13)
C66E 0.024(3) 0.020(2) 0.017(2) -0.0061(19) 0.003(2) -0.001(2)
F66E 0.0325(16) 0.0277(15) 0.0274(15) 0.0100(12) 0.0104(13) 0.0062(12)
P1G 0.0154(6) 0.0183(6) 0.0155(6) 0.0006(5) 0.0006(5) 0.0016(5)
C11G 0.017(3) 0.025(2) 0.022(3) 0.000(2) 0.002(2) 0.009(2)
C12G 0.026(3) 0.041(3) 0.017(2) 0.000(2) -0.004(2) 0.007(2)
C13G 0.019(3) 0.053(3) 0.033(3) 0.013(3) -0.003(2) 0.006(2)
C14G 0.028(3) 0.040(3) 0.042(3) 0.019(2) -0.001(3) 0.016(2)
C15G 0.041(3) 0.025(3) 0.033(3) 0.009(2) 0.000(3) 0.012(2)
C16G 0.022(3) 0.026(3) 0.024(3) 0.007(2) -0.001(2) 0.006(2)
C21G 0.024(3) 0.047(3) 0.032(3) -0.023(2) 0.008(2) -0.013(2)
C31G 0.015(3) 0.019(2) 0.021(2) 0.0015(19) 0.000(2) -0.0003(18)
C32G 0.022(3) 0.028(3) 0.022(3) 0.001(2) 0.009(2) 0.003(2)
C33G 0.019(3) 0.052(3) 0.033(3) 0.001(3) 0.004(2) 0.013(2)
C34G 0.019(3) 0.056(3) 0.033(3) 0.014(3) 0.007(2) 0.007(2)
C35G 0.041(4) 0.058(4) 0.042(3) 0.022(3) 0.021(3) 0.011(3)
C36G 0.022(3) 0.063(4) 0.023(3) 0.019(3) 0.005(2) 0.008(2)
B1G 0.020(3) 0.019(3) 0.011(3) 0.000(2) 0.006(2) 0.001(2)
C41G 0.016(3) 0.012(2) 0.017(2) -0.0005(18) 0.0004(19) -0.0005(18)
C42G 0.027(3) 0.019(2) 0.010(2) -0.0020(18) 0.003(2) -0.001(2)
F42G 0.0165(14) 0.0221(13) 0.0213(13) -0.0033(11) 0.0015(11) -0.0001(11)
C43G 0.017(3) 0.031(3) 0.014(2) 0.001(2) 0.004(2) 0.006(2)
F43G 0.0183(15) 0.0394(16) 0.0321(15) -0.0020(13) -0.0020(13) 0.0114(12)
C44G 0.032(3) 0.020(2) 0.024(3) 0.004(2) 0.009(2) 0.009(2)
C45G 0.036(3) 0.015(2) 0.020(3) -0.0054(19) 0.002(2) 0.003(2)
F45G 0.0458(18) 0.0187(14) 0.0317(15) -0.0090(12) -0.0022(14) -0.0034(12)
C46G 0.021(3) 0.026(3) 0.020(2) 0.005(2) -0.002(2) -0.002(2)
F46G 0.0242(16) 0.0303(15) 0.0339(16) -0.0154(12) -0.0046(13) -0.0043(11)
C51G 0.015(3) 0.024(2) 0.014(2) -0.0015(19) -0.003(2) -0.0006(19)
C52G 0.011(2) 0.026(2) 0.020(2) 0.003(2) -0.001(2) -0.0010(19)
F52G 0.0161(14) 0.0291(14) 0.0316(15) -0.0035(12) 0.0003(13) 0.0039(11)
C53G 0.024(3) 0.019(2) 0.025(3) -0.002(2) -0.014(2) -0.001(2)
F53G 0.0310(16) 0.0192(14) 0.0518(18) -0.0080(13) -0.0047(14) 0.0049(12)
C54G 0.026(3) 0.022(3) 0.028(3) 0.009(2) -0.008(2) -0.009(2)
C55G 0.018(3) 0.030(3) 0.023(3) 0.007(2) 0.002(2) -0.008(2)
F55G 0.0333(17) 0.0414(17) 0.0291(15) 0.0032(13) 0.0099(14) -0.0146(13)
C56G 0.014(2) 0.021(2) 0.018(2) -0.0022(19) -0.006(2) 0.0039(18)
F56G 0.0241(14) 0.0235(13) 0.0249(14) -0.0023(11) 0.0066(12) -0.0009(11)
C61G 0.023(3) 0.015(2) 0.016(2) -0.0069(18) 0.001(2) 0.0060(19)
C62G 0.023(3) 0.020(2) 0.013(2) -0.0001(18) 0.001(2) 0.002(2)
F62G 0.0257(15) 0.0198(13) 0.0301(15) 0.0046(11) -0.0025(12) -0.0031(11)
C63G 0.017(3) 0.020(2) 0.022(2) -0.009(2) 0.003(2) -0.007(2)
F63G 0.0227(15) 0.0359(16) 0.0379(16) -0.0034(13) 0.0074(13) -0.0118(12)
C64G 0.018(3) 0.029(3) 0.026(3) -0.006(2) -0.006(2) -0.001(2)
C65G 0.019(3) 0.028(3) 0.026(3) -0.003(2) -0.007(2) 0.010(2)
F65G 0.0289(16) 0.0388(16) 0.0363(17) 0.0010(13) -0.0138(14) 0.0113(12)
C66G 0.020(3) 0.017(2) 0.020(2) -0.0021(19) 0.002(2) -0.0028(19)
F66G 0.0266(16) 0.0340(15) 0.0287(15) 0.0112(12) -0.0089(13) -0.0038(12)

loop_
_atom_type_symbol
_atom_type_description
_atom_type_scat_dispersion_real
_atom_type_scat_dispersion_imag
_atom_type_scat_source
C C 0.0033 0.0016 'International Tables Vol C Tables 4.2.6.8 and 6.1.1.4'
H H 0.0000 0.0000 'International Tables Vol C Tables 4.2.6.8 and 6.1.1.4'
B B 0.0013 0.0007 'International Tables Vol C Tables 4.2.6.8 and 6.1.1.4'
F F 0.0171 0.0103 'International Tables Vol C Tables 4.2.6.8 and 6.1.1.4'
P P 0.1023 0.0942 'International Tables Vol C Tables 4.2.6.8 and 6.1.1.4'

loop_
_geom_angle_atom_site_label_1
_geom_angle_atom_site_label_2
_geom_angle_atom_site_label_3
_geom_angle
C11A P1A C21A 108.04(18)
C11A P1A C31A 108.35(19)
C21A P1A C31A 107.2(2)
C11A P1A B1A 110.34(19)
C21A P1A B1A 111.22(19)
C31A P1A B1A 111.54(18)
C16A C11A C12A 110.8(3)
C16A C11A P1A 116.8(3)
C12A C11A P1A 113.4(3)
C13A C12A C11A 111.6(4)
C12A C13A C14A 110.8(4)
C15A C14A C13A 109.9(4)
C14A C15A C16A 111.6(4)
C15A C16A C11A 111.2(4)
C26A C21A C22A 111.0(4)
C26A C21A P1A 118.6(3)
C22A C21A P1A 113.1(3)
C23A C22A C21A 111.4(4)
C24A C23A C22A 112.5(5)
C23A C24A C25A 111.6(4)
C24A C25A C26A 111.0(4)
C21A C26A C25A 110.7(4)
C32A C31A C36A 110.7(4)
C32A C31A P1A 112.9(3)
C36A C31A P1A 117.0(3)
C33A C32A C31A 111.7(4)
C32A C33A C34A 111.6(4)
C35A C34A C33A 108.8(4)
C34A C35A C36A 111.8(4)
C35A C36A C31A 110.8(4)
C61A B1A C41A 112.5(3)
C61A B1A C51A 111.1(3)
C41A B1A C51A 112.1(3)
C61A B1A P1A 106.9(3)
C41A B1A P1A 106.8(3)
C51A B1A P1A 107.1(3)
C46A C41A C42A 112.0(4)
C46A C41A B1A 126.2(4)
C42A C41A B1A 121.5(4)
F42A C42A C43A 115.8(4)
F42A C42A C41A 118.8(4)
C43A C42A C41A 125.3(4)
F43A C43A C42A 119.6(4)
F43A C43A C44A 120.0(4)
C42A C43A C44A 120.3(4)
C45A C44A C43A 116.7(4)
F45A C45A C44A 119.5(4)
F45A C45A C46A 118.6(4)
C44A C45A C46A 121.8(4)
F46A C46A C45A 114.4(4)
F46A C46A C41A 121.7(4)
C45A C46A C41A 123.8(4)
C52A C51A C56A 112.4(4)
C52A C51A B1A 122.4(4)
C56A C51A B1A 125.1(4)
F52A C52A C53A 116.8(4)
F52A C52A C51A 118.6(4)
C53A C52A C51A 124.5(4)
C54A C53A F53A 120.4(4)
C54A C53A C52A 121.9(4)
F53A C53A C52A 117.7(4)
C53A C54A C55A 115.6(4)
F55A C55A C56A 118.0(4)
F55A C55A C54A 119.7(4)
C56A C55A C54A 122.3(4)
F56A C56A C55A 114.6(4)
F56A C56A C51A 122.2(4)
C55A C56A C51A 123.2(4)
C62A C61A C66A 112.5(4)
C62A C61A B1A 122.4(4)
C66A C61A B1A 125.1(4)
F62A C62A C61A 119.5(4)
F62A C62A C63A 115.7(4)
C61A C62A C63A 124.8(4)
F63A C63A C64A 119.2(4)
F63A C63A C62A 119.8(4)
C64A C63A C62A 121.0(4)
C63A C64A C65A 116.6(4)
F65A C65A C64A 120.0(4)
F65A C65A C66A 119.2(4)
C64A C65A C66A 120.8(4)
F66A C66A C65A 114.3(4)
F66A C66A C61A 121.8(4)
C65A C66A C61A 123.9(4)
C11C P1C C21C 107.39(19)
C11C P1C C31C 107.13(19)
C21C P1C C31C 109.12(19)
C11C P1C B1C 111.72(19)
C21C P1C B1C 110.63(18)
C31C P1C B1C 110.71(19)
C12C C11C C16C 112.0(4)
C12C C11C P1C 117.5(3)
C16C C11C P1C 112.2(3)
C11C C12C C13C 109.8(4)
C14C C13C C12C 111.3(4)
C15C C14C C13C 110.1(4)
C14C C15C C16C 112.9(4)
C15C C16C C11C 111.3(4)
C26C C21C C22C 111.4(3)
C26C C21C P1C 112.6(3)
C22C C21C P1C 116.3(3)
C23C C22C C21C 110.7(4)
C24C C23C C22C 112.3(4)
C23C C24C C25C 110.2(4)
C26C C25C C24C 111.1(4)
C25C C26C C21C 111.6(3)
C32C C31C C36C 110.7(3)
C32C C31C P1C 117.9(3)
C36C C31C P1C 112.2(3)
C31C C32C C33C 110.5(4)
C34C C33C C32C 111.4(4)
C33C C34C C35C 110.8(4)
C36C C35C C34C 111.2(4)
C35C C36C C31C 110.3(3)
C51C B1C C41C 114.0(3)
C51C B1C C61C 111.9(3)
C41C B1C C61C 111.0(3)
C51C B1C P1C 106.6(3)
C41C B1C P1C 106.1(3)
C61C B1C P1C 106.7(3)
C46C C41C C42C 110.9(4)
C46C C41C B1C 127.1(4)
C42C C41C B1C 122.0(4)
C43C C42C F42C 117.6(4)
C43C C42C C41C 124.2(4)
F42C C42C C41C 118.1(4)
C42C C43C F43C 118.3(4)
C42C C43C C44C 122.4(4)
F43C C43C C44C 119.2(4)
C45C C44C C43C 115.0(4)
F45C C45C C44C 118.9(4)
F45C C45C C46C 118.8(4)
C44C C45C C46C 122.2(4)
F46C C46C C45C 115.1(4)
F46C C46C C41C 120.4(3)
C45C C46C C41C 124.5(4)
C52C C51C C56C 112.1(4)
C52C C51C B1C 122.9(4)
C56C C51C B1C 124.9(4)
F52C C52C C51C 119.2(4)
F52C C52C C53C 114.9(4)
C51C C52C C53C 125.8(4)
F53C C53C C54C 120.2(4)
F53C C53C C52C 119.3(4)
C54C C53C C52C 120.4(4)
C55C C54C C53C 115.9(4)
F55C C55C C54C 119.2(4)
F55C C55C C56C 118.4(4)
C54C C55C C56C 122.4(4)
F56C C56C C55C 114.9(4)
F56C C56C C51C 121.8(4)
C55C C56C C51C 123.3(4)
C66C C61C C62C 111.6(4)
C66C C61C B1C 126.2(4)
C62C C61C B1C 122.0(4)
F62C C62C C63C 115.3(4)
F62C C62C C61C 119.5(4)
C63C C62C C61C 125.1(4)
F63C C63C C62C 119.1(4)
F63C C63C C64C 119.8(4)
C62C C63C C64C 121.1(4)
C63C C64C C65C 115.4(4)
F65C C65C C66C 119.8(4)
F65C C65C C64C 118.6(4)
C66C C65C C64C 121.6(4)
F66C C66C C65C 113.4(4)
F66C C66C C61C 121.7(4)
C65C C66C C61C 124.9(4)
C31E P1E C21E 104.10(19)
C31E P1E C11E 106.00(19)
C21E P1E C11E 101.59(18)
C31E P1E B1E 116.22(19)
C21E P1E B1E 120.19(19)
C11E P1E B1E 107.02(18)
C12E C11E C16E 109.4(3)
C12E C11E P1E 119.2(3)
C16E C11E P1E 112.8(3)
C11E C12E C13E 109.8(4)
C14E C13E C12E 110.8(4)
C13E C14E C15E 110.0(4)
C16E C15E C14E 111.2(4)
C15E C16E C11E 110.5(4)
C22E C21E C26E 109.6(3)
C22E C21E P1E 119.6(3)
C26E C21E P1E 115.6(3)
C21E C22E C23E 110.5(4)
C24E C23E C22E 111.4(4)
C23E C24E C25E 111.2(4)
C24E C25E C26E 112.2(4)
C21E C26E C25E 110.8(4)
C32E C31E C36E 108.7(3)
C32E C31E P1E 116.8(3)
C36E C31E P1E 115.0(3)
C31E C32E C33E 109.3(3)
C34E C33E C32E 110.8(4)
C35E C34E C33E 111.6(4)
C34E C35E C36E 112.6(4)
C35E C36E C31E 109.8(4)
C61E B1E C51E 110.1(3)
C61E B1E C41E 112.6(3)
C51E B1E C41E 112.3(4)
C61E B1E P1E 112.5(3)
C51E B1E P1E 104.9(3)
C41E B1E P1E 104.0(3)
C42E C41E C46E 112.1(4)
C42E C41E B1E 122.0(4)
C46E C41E B1E 125.9(4)
F42E C42E C43E 116.2(4)
F42E C42E C41E 119.0(4)
C43E C42E C41E 124.8(4)
F43E C43E C44E 120.2(4)
F43E C43E C42E 118.4(4)
C44E C43E C42E 121.3(4)
C45E C44E C43E 115.7(4)
F45E C45E C44E 119.2(4)
F45E C45E C46E 118.1(4)
C44E C45E C46E 122.7(4)
F46E C46E C45E 115.1(4)
F46E C46E C41E 121.7(4)
C45E C46E C41E 123.2(4)
C56E C51E C52E 112.9(4)
C56E C51E B1E 126.9(4)
C52E C51E B1E 120.0(4)
F52E C52E C53E 116.8(4)
F52E C52E C51E 118.7(4)
C53E C52E C51E 124.5(4)
F53E C53E C54E 120.2(4)
F53E C53E C52E 118.9(4)
C54E C53E C52E 120.9(4)
C53E C54E C55E 116.2(4)
F55E C55E C54E 118.8(4)
F55E C55E C56E 119.3(4)
C54E C55E C56E 121.8(4)
F56E C56E C55E 115.2(4)
F56E C56E C51E 121.5(4)
C55E C56E C51E 123.3(4)
C66E C61E C62E 111.3(4)
C66E C61E B1E 123.5(4)
C62E C61E B1E 125.2(4)
F62E C62E C63E 115.7(4)
F62E C62E C61E 119.2(4)
C63E C62E C61E 125.0(4)
F63E C63E C64E 120.7(4)
F63E C63E C62E 118.4(4)
C64E C63E C62E 120.9(4)
C63E C64E C65E 116.4(4)
C64E C65E F65E 120.1(4)
C64E C65E C66E 121.8(4)
F65E C65E C66E 118.0(4)
F66E C66E C65E 114.7(4)
F66E C66E C61E 120.8(4)
C65E C66E C61E 124.4(4)
C31G P1G C21G 107.9(2)
C31G P1G C11G 107.01(19)
C21G P1G C11G 106.0(2)
C31G P1G B1G 111.35(19)
C21G P1G B1G 114.0(2)
C11G P1G B1G 110.15(18)
C16G C11G C12G 110.1(4)
C16G C11G P1G 112.3(3)
C12G C11G P1G 118.6(3)
C13G C12G C11G 110.1(4)
C14G C13G C12G 112.3(4)
C13G C14G C15G 109.9(4)
C14G C15G C16G 112.4(4)
C15G C16G C11G 110.9(4)
C22G C21G C26G 114.4(5)
C22G C21G P1G 121.6(4)
C26G C21G P1G 113.2(3)
C21G C22G C23G 113.4(5)
C22G C23G C24G 113.2(4)
C25G C24G C23G 112.7(5)
C24G C25G C26G 116.6(6)
C21G C26G C25G 109.7(4)
C32G C31G C36G 109.9(4)
C32G C31G P1G 114.6(3)
C36G C31G P1G 116.9(3)
C33G C32G C31G 110.8(4)
C34G C33G C32G 111.3(4)
C33G C34G C35G 110.4(4)
C34G C35G C36G 111.8(4)
C31G C36G C35G 110.3(4)
C51G B1G C41G 113.5(4)
C51G B1G C61G 111.2(3)
C41G B1G C61G 112.7(3)
C51G B1G P1G 105.7(3)
C41G B1G P1G 105.1(3)
C61G B1G P1G 108.1(3)
C46G C41G C42G 110.8(4)
C46G C41G B1G 127.2(4)
C42G C41G B1G 121.9(4)
C43G C42G F42G 116.1(4)
C43G C42G C41G 126.2(4)
F42G C42G C41G 117.8(3)
F43G C43G C42G 119.6(4)
F43G C43G C44G 119.8(4)
C42G C43G C44G 120.6(4)
C45G C44G C43G 116.3(4)
F45G C45G C44G 119.8(4)
F45G C45G C46G 118.8(4)
C44G C45G C46G 121.4(4)
F46G C46G C45G 114.6(4)
F46G C46G C41G 120.9(4)
C45G C46G C41G 124.6(4)
C56G C51G C52G 112.1(4)
C56G C51G B1G 126.0(4)
C52G C51G B1G 121.8(4)
F52G C52G C53G 117.1(4)
F52G C52G C51G 118.2(4)
C53G C52G C51G 124.7(4)
F53G C53G C52G 118.7(4)
F53G C53G C54G 119.9(4)
C52G C53G C54G 121.4(4)
C55G C54G C53G 116.5(4)
F55G C55G C54G 120.5(4)
F55G C55G C56G 117.6(4)
C54G C55G C56G 121.9(4)
F56G C56G C55G 115.7(4)
F56G C56G C51G 121.3(4)
C55G C56G C51G 123.0(4)
C66G C61G C62G 112.0(4)
C66G C61G B1G 125.2(4)
C62G C61G B1G 122.8(4)
F62G C62G C63G 116.7(4)
F62G C62G C61G 118.8(4)
C63G C62G C61G 124.5(4)
F63G C63G C64G 120.6(4)
F63G C63G C62G 118.2(4)
C64G C63G C62G 121.2(4)
C65G C64G C63G 116.5(4)
F65G C65G C64G 119.0(4)
F65G C65G C66G 118.5(4)
C64G C65G C66G 122.5(4)
F66G C66G C65G 114.9(4)
F66G C66G C61G 121.8(4)
C65G C66G C61G 123.2(4)

loop_
_geom_bond_atom_site_label_1
_geom_bond_atom_site_label_2
_geom_bond_distance
P1A C11A 1.862(4)
P1A C21A 1.867(4)
P1A C31A 1.869(4)
P1A B1A 2.211(5)
C11A C16A 1.538(6)
C11A C12A 1.547(5)
C12A C13A 1.513(6)
C13A C14A 1.539(6)
C14A C15A 1.510(6)
C15A C16A 1.535(6)
C21A C26A 1.523(6)
C21A C22A 1.542(6)
C22A C23A 1.522(6)
C23A C24A 1.503(7)
C24A C25A 1.522(7)
C25A C26A 1.536(6)
C31A C32A 1.540(6)
C31A C36A 1.542(6)
C32A C33A 1.512(6)
C33A C34A 1.532(7)
C34A C35A 1.511(6)
C35A C36A 1.528(6)
B1A C61A 1.646(6)
B1A C41A 1.648(6)
B1A C51A 1.661(6)
C41A C46A 1.387(5)
C41A C42A 1.395(5)
C42A F42A 1.360(4)
C42A C43A 1.362(6)
C43A F43A 1.345(5)
C43A C44A 1.383(6)
C44A C45A 1.358(6)
C45A F45A 1.348(5)
C45A C46A 1.379(6)
C46A F46A 1.356(4)
C51A C52A 1.388(6)
C51A C56A 1.396(6)
C52A F52A 1.357(4)
C52A C53A 1.375(6)
C53A C54A 1.358(6)
C53A F53A 1.360(5)
C54A C55A 1.381(6)
C55A F55A 1.344(5)
C55A C56A 1.379(6)
C56A F56A 1.356(5)
C61A C62A 1.372(6)
C61A C66A 1.398(6)
C62A F62A 1.348(5)
C62A C63A 1.377(6)
C63A F63A 1.344(5)
C63A C64A 1.371(6)
C64A C65A 1.380(6)
C65A F65A 1.348(5)
C65A C66A 1.381(6)
C66A F66A 1.361(5)
P1C C11C 1.860(4)
P1C C21C 1.866(4)
P1C C31C 1.867(4)
P1C B1C 2.231(5)
C11C C12C 1.533(6)
C11C C16C 1.540(6)
C12C C13C 1.539(6)
C13C C14C 1.515(7)
C14C C15C 1.497(6)
C15C C16C 1.537(6)
C21C C26C 1.533(6)
C21C C22C 1.550(6)
C22C C23C 1.527(6)
C23C C24C 1.515(6)
C24C C25C 1.524(6)
C25C C26C 1.523(6)
C31C C32C 1.533(6)
C31C C36C 1.537(5)
C32C C33C 1.546(6)
C33C C34C 1.510(6)
C34C C35C 1.534(6)
C35C C36C 1.532(6)
B1C C51C 1.626(6)
B1C C41C 1.643(6)
B1C C61C 1.665(6)
C41C C46C 1.387(6)
C41C C42C 1.414(6)
C42C C43C 1.355(5)
C42C F42C 1.360(5)
C43C F43C 1.368(5)
C43C C44C 1.372(6)
C44C C45C 1.367(6)
C45C F45C 1.351(5)
C45C C46C 1.374(6)
C46C F46C 1.369(4)
C51C C52C 1.378(5)
C51C C56C 1.400(5)
C52C F52C 1.360(4)
C52C C53C 1.379(6)
C53C F53C 1.343(5)
C53C C54C 1.377(6)
C54C C55C 1.376(6)
C55C F55C 1.354(4)
C55C C56C 1.377(6)
C56C F56C 1.351(4)
C61C C66C 1.381(6)
C61C C62C 1.387(6)
C62C F62C 1.363(4)
C62C C63C 1.372(6)
C63C F63C 1.354(5)
C63C C64C 1.378(6)
C64C C65C 1.381(6)
C65C F65C 1.348(5)
C65C C66C 1.368(6)
C66C F66C 1.363(5)
P1E C31E 1.865(4)
P1E C21E 1.867(4)
P1E C11E 1.878(4)
P1E B1E 2.223(5)
C11E C12E 1.528(6)
C11E C16E 1.539(5)
C12E C13E 1.544(6)
C13E C14E 1.526(6)
C14E C15E 1.528(6)
C15E C16E 1.524(6)
C21E C22E 1.525(5)
C21E C26E 1.531(6)
C22E C23E 1.536(6)
C23E C24E 1.517(6)
C24E C25E 1.527(6)
C25E C26E 1.541(6)
C31E C32E 1.521(6)
C31E C36E 1.543(6)
C32E C33E 1.546(6)
C33E C34E 1.517(6)
C34E C35E 1.505(6)
C35E C36E 1.536(6)
B1E C61E 1.637(7)
B1E C51E 1.642(6)
B1E C41E 1.651(6)
C41E C42E 1.385(6)
C41E C46E 1.397(6)
C42E F42E 1.354(5)
C42E C43E 1.375(6)
C43E F43E 1.349(5)
C43E C44E 1.372(6)
C44E C45E 1.361(6)
C45E F45E 1.356(5)
C45E C46E 1.380(6)
C46E F46E 1.350(5)
C51E C56E 1.378(6)
C51E C52E 1.379(6)
C52E F52E 1.363(5)
C52E C53E 1.375(6)
C53E F53E 1.361(5)
C53E C54E 1.365(6)
C54E C55E 1.370(6)
C55E F55E 1.352(5)
C55E C56E 1.377(6)
C56E F56E 1.365(5)
C61E C66E 1.380(6)
C61E C62E 1.397(6)
C62E F62E 1.354(5)
C62E C63E 1.379(6)
C63E F63E 1.347(5)
C63E C64E 1.358(6)
C64E C65E 1.363(6)
C65E F65E 1.371(5)
C65E C66E 1.378(6)
C66E F66E 1.370(5)
P1G C31G 1.859(4)
P1G C21G 1.866(5)
P1G C11G 1.869(4)
P1G B1G 2.240(5)
C11G C16G 1.541(6)
C11G C12G 1.543(6)
C12G C13G 1.533(6)
C13G C14G 1.524(6)
C14G C15G 1.530(6)
C15G C16G 1.532(6)
C21G C22G 1.465(8)
C21G C26G 1.533(6)
C22G C23G 1.510(7)
C23G C24G 1.530(6)
C24G C25G 1.397(8)
C25G C26G 1.566(7)
C31G C32G 1.531(6)
C31G C36G 1.534(6)
C32G C33G 1.525(6)
C33G C34G 1.519(6)
C34G C35G 1.519(6)
C35G C36G 1.542(7)
B1G C51G 1.632(6)
B1G C41G 1.634(6)
B1G C61G 1.651(7)
C41G C46G 1.396(6)
C41G C42G 1.400(6)
C42G C43G 1.355(6)
C42G F42G 1.365(4)
C43G F43G 1.344(5)
C43G C44G 1.383(6)
C44G C45G 1.375(6)
C45G F45G 1.346(5)
C45G C46G 1.377(6)
C46G F46G 1.362(5)
C51G C56G 1.395(6)
C51G C52G 1.396(6)
C52G F52G 1.358(5)
C52G C53G 1.360(6)
C53G F53G 1.354(5)
C53G C54G 1.366(6)
C54G C55G 1.361(6)
C55G F55G 1.360(5)
C55G C56G 1.391(6)
C56G F56G 1.352(4)
C61G C66G 1.389(6)
C61G C62G 1.406(6)
C62G F62G 1.359(5)
C62G C63G 1.370(6)
C63G F63G 1.355(5)
C63G C64G 1.360(6)
C64G C65G 1.358(6)
C65G F65G 1.356(5)
C65G C66G 1.378(6)
C66G F66G 1.349(5)
